data_4327406
loop_
_publ_author_name
'Ann M. Chippindale'
'Simon J. Hibble'
'Andrew R. Cowley'

_publ_contact_author_address
;                                                                               
School of Chemistry                                                             
University of Reading                                                           
Whiteknights                                                                    
Reading                                                                         
Berks RG6 6AD                                                                   
;
_publ_contact_author_email a.m.chippindale@rdg.ac.uk
_publ_contact_author_fax '0118 378 6331'
_publ_contact_author_name 'Ann Chippindale'
_publ_contact_author_phone '0118 378 8448'
_publ_section_title
;
 Bending, Twisting, and Breaking CuCN Chains to Produce Framework
 Materials: The Reactions of CuCN with Alkali-Metal Halides
;
_journal_name_full 'Inorganic Chemistry'
_journal_page_first 8040
_journal_page_last 8048
_journal_paper_doi 10.1021/ic049011+
_journal_volume 43
_journal_year 2004
_chemical_compound_source
;
?
;
_chemical_formula_moiety ' 2(C2 Cu2 I N2), O, 2(Cs)'
_chemical_formula_sum 'C4 Cs2 Cu4 I2 N4 O'
_chemical_formula_weight 893.90
_chemical_name_systematic
;                                                                               
Cesium iodocyanocuprate                  
;
_space_group_IT_number 15
_symmetry_cell_setting monoclinic
_symmetry_space_group_name_Hall '-C 2yc'
_symmetry_space_group_name_H-M 'C 1 2/c 1'
_atom_sites_solution_primary direct
_audit_creation_date 04-24-05
_audit_creation_method CRYSTALS_ver_12-03-99
_cell_angle_alpha 90
_cell_angle_beta 92.423(2)
_cell_angle_gamma 90
_cell_formula_units_Z 4
_cell_length_a 8.9865(4)
_cell_length_b 10.9970(5)
_cell_length_c 15.9847(7)
_cell_measurement_reflns_used 1776
_cell_measurement_temperature 293
_cell_measurement_theta_max 27
_cell_measurement_theta_min 5
_cell_volume 1578.27(12)
_computing_cell_refinement
; 
 Denzo/Scalepack (Otwinowski & Minor, 1996) 
;
_computing_data_collection
; 
 COLLECT (Nonius BV, 1997) 
;
_computing_data_reduction
; 
 Denzo/Scalepack (Otwinowski & Minor, 1996) 
;
_computing_molecular_graphics
; 
 CAMERON (Watkin et al 1996) 
;
_computing_publication_material
; 
 CRYSTALS (Watkin et al 2001) 
;
_computing_structure_refinement
; 
 CRYSTALS (Watkin et al 2001) 
;
_computing_structure_solution
; 
 SIR92 (Altomare et al, 1994) 
;
_diffrn_ambient_temperature 293
_diffrn_measured_fraction_theta_full 0.993
_diffrn_measured_fraction_theta_max 0.993
_diffrn_measurement_device_type
; 
Nonius Kappa CCD 
;
_diffrn_measurement_method \w
_diffrn_radiation_monochromator graphite
_diffrn_radiation_type 'Mo K\a'
_diffrn_radiation_wavelength 0.71073
_diffrn_reflns_av_R_equivalents 0.05
_diffrn_reflns_limit_h_max 11
_diffrn_reflns_limit_h_min -11
_diffrn_reflns_limit_k_max 13
_diffrn_reflns_limit_k_min -14
_diffrn_reflns_limit_l_max 20
_diffrn_reflns_limit_l_min -20
_diffrn_reflns_number 3140
_diffrn_reflns_theta_full 27.454
_diffrn_reflns_theta_max 27.454
_diffrn_reflns_theta_min 5.106
_diffrn_standards_decay_% 0.00
_diffrn_standards_interval_count 0
_diffrn_standards_interval_time 0
_diffrn_standards_number 0
_exptl_absorpt_coefficient_mu 13.761
_exptl_absorpt_correction_T_max 0.87
_exptl_absorpt_correction_T_min 0.21
_exptl_absorpt_correction_type multi-scan
_exptl_absorpt_process_details
; 
 Denzo/Scalepack (Otwinowski & Minor, 1996) 
;
_exptl_crystal_colour ' colourless '
_exptl_crystal_density_diffrn 3.762
_exptl_crystal_description ' plate '
_exptl_crystal_F_000 1568.000
_exptl_crystal_size_max 0.20
_exptl_crystal_size_mid 0.10
_exptl_crystal_size_min 0.01
_refine_diff_density_max 1.30
_refine_diff_density_min -1.28
_refine_ls_extinction_method none
_refine_ls_goodness_of_fit_ref 1.0245
_refine_ls_hydrogen_treatment none
_refine_ls_matrix_type full
_refine_ls_number_parameters 78
_refine_ls_number_reflns 1194
_refine_ls_R_factor_all 0.0710
_refine_ls_R_factor_gt 0.0468
_refine_ls_shift/su_max 0.000114
_refine_ls_structure_factor_coef F
_refine_ls_weighting_details
;
Method = Prince modified Chebychev polynomial, (Watkin, 1994) 
 W = [weight] * [1-(deltaF/6*sigmaF)^2]^2 
 
 0.884 0.704 0.497 
;
_refine_ls_weighting_scheme calc
_refine_ls_wR_factor_all 0.0752
_refine_ls_wR_factor_gt 0.0563
_refine_ls_wR_factor_ref 0.0563
_reflns_limit_h_max 11
_reflns_limit_h_min -11
_reflns_limit_k_max 14
_reflns_limit_k_min 0
_reflns_limit_l_max 20
_reflns_limit_l_min 0
_reflns_number_gt 1194
_reflns_number_total 1791
_reflns_threshold_expression I>3.00u(I)
_cod_data_source_file ic0490112Bsi20040722_084805_5.cif
_cod_data_source_block CRYSTALS_cif
_cod_original_sg_symbol_Hall '-C 2yc '
_cod_original_sg_symbol_H-M 'C 1 2/c 1 '
_cod_original_formula_sum ' C4 Cs2 Cu4 I2 N4 O '
_cod_database_code 4327406

loop_
_symmetry_equiv_pos_as_xyz
x,y,z
-x,-y,-z
x+1/2,y+1/2,z
-x+1/2,-y+1/2,-z
-x,y,-z+1/2
x,-y,z+1/2
-x+1/2,y+1/2,-z+1/2
x+1/2,-y+1/2,z+1/2

loop_
_atom_site_label
_atom_site_type_symbol
_atom_site_fract_x
_atom_site_fract_y
_atom_site_fract_z
_atom_site_U_iso_or_equiv
_atom_site_occupancy
_atom_site_adp_type
Cu1 Cu 0.41884(18) 0.28665(13) 0.02891(11) 0.0514 1.0000 Uani
Cu2 Cu 0.81888(16) -0.00131(17) 0.1281(1) 0.0553 1.0000 Uani
Cs1 Cs 0.19791(8) 0.58147(9) -0.13256(5) 0.0534 1.0000 Uani
I1 I 0.18975(7) 0.26612(7) 0.13180(4) 0.0401 1.0000 Uani
C1 C 0.6681(12) 0.105(1) 0.0847(7) 0.0470 0.5000 Uani
N1 N 0.6681(12) 0.105(1) 0.0847(7) 0.0470 0.5000 Uani
C2 C 0.5712(11) 0.1684(9) 0.0612(7) 0.0442 0.5000 Uani
N2 N 0.5712(11) 0.1684(9) 0.0612(7) 0.0442 0.5000 Uani
C3 C 0.527(1) 0.5406(6) -0.0146(5) 0.0403 0.5000 Uani
N3 N 0.527(1) 0.5406(6) -0.0146(5) 0.0403 0.5000 Uani
C4 C 0.9584(11) -0.0044(9) 0.2216(6) 0.0395 0.5000 Uani
N4 N 0.9584(11) -0.0044(9) 0.2216(6) 0.0395 0.5000 Uani
O1 O 0.5000 0.0752(18) 0.2500 0.0851 1.0000 Uani

loop_
_atom_site_aniso_label
_atom_site_aniso_U_11
_atom_site_aniso_U_22
_atom_site_aniso_U_33
_atom_site_aniso_U_23
_atom_site_aniso_U_13
_atom_site_aniso_U_12
Cu1 0.0487(8) 0.0440(8) 0.061(1) 0.0117(6) 0.0005(7) 0.0054(6)
Cu2 0.0446(9) 0.069(1) 0.0516(9) 0.0164(8) -0.0100(7) 0.0065(7)
Cs1 0.0405(4) 0.0740(5) 0.0454(4) -0.0082(4) -0.0015(3) 0.0125(3)
I1 0.0364(4) 0.0411(4) 0.0427(4) -0.0019(3) 0.0015(3) 0.0002(3)
C1 0.053(6) 0.045(6) 0.042(6) 0.005(4) -0.003(5) -0.004(5)
N1 0.053(6) 0.045(6) 0.042(6) 0.005(4) -0.003(5) -0.004(5)
C2 0.038(5) 0.040(5) 0.055(6) 0.006(5) 0.010(4) 0.004(4)
N2 0.038(5) 0.040(5) 0.055(6) 0.006(5) 0.010(4) 0.004(4)
C3 0.037(5) 0.048(5) 0.035(5) -0.009(4) -0.010(4) 0.009(4)
N3 0.037(5) 0.048(5) 0.035(5) -0.009(4) -0.010(4) 0.009(4)
C4 0.040(5) 0.043(5) 0.037(5) 0.004(4) 0.007(3) 0.003(4)
N4 0.040(5) 0.043(5) 0.037(5) 0.004(4) 0.007(3) 0.003(4)
O1 0.08(1) 0.124(14) 0.054(9) 0.0000 0.002(7) 0.0000

loop_
_atom_type_symbol
_atom_type_scat_dispersion_real
_atom_type_scat_dispersion_imag
_atom_type_scat_Cromer_Mann_a1
_atom_type_scat_Cromer_Mann_b1
_atom_type_scat_Cromer_Mann_a2
_atom_type_scat_Cromer_Mann_b2
_atom_type_scat_Cromer_Mann_a3
_atom_type_scat_Cromer_Mann_b3
_atom_type_scat_Cromer_Mann_a4
_atom_type_scat_Cromer_Mann_b4
_atom_type_scat_Cromer_Mann_c
_atom_type_scat_source
'Cu  ' 0.3201 1.2651 13.3380 3.5828 7.1676 0.2470 5.6158 11.3966 1.6735 64.8126 1.1910 International_Tables_Vol_IV_Table_2.2B
'Cs  ' -0.3680 2.1192 20.3892 3.5690 19.1062 0.3107 10.6620 24.3879 1.4953 213.9040 3.3352 International_Tables_Vol_IV_Table_2.2B
'I   ' -0.4742 1.8119 20.1472 4.3470 18.9949 0.3814 7.5138 27.7660 2.2735 66.8776 4.0712 International_Tables_Vol_IV_Table_2.2B
'C   ' 0.0033 0.0016 2.3100 20.8439 1.0200 10.2075 1.5886 0.5687 0.8650 51.6512 0.2156 International_Tables_Vol_IV_Table_2.2B
'N   ' 0.0061 0.0033 12.2126 0.0057 3.1322 9.8933 2.0125 28.9975 1.1663 0.5826 -11.5290 International_Tables_Vol_IV_Table_2.2B
'O   ' 0.0106 0.0060 3.0485 13.2771 2.2868 5.7011 1.5463 0.3239 0.8670 32.9089 0.2508 International_Tables_Vol_IV_Table_2.2B
'H   ' 0.0000 0.0000 0.4930 10.5109 0.3229 26.1257 0.1402 3.1424 0.0408 57.7998 0.0030 International_Tables_Vol_IV_Table_2.2B

loop_
_geom_angle_atom_site_label_1
_geom_angle_site_symmetry_1
_geom_angle_atom_site_label_2
_geom_angle_atom_site_label_3
_geom_angle_site_symmetry_3
_geom_angle
_geom_angle_publ_flag
Cu1 4_555 Cu1 Cu2 3_455 92.68(7) yes
Cu1 4_555 Cu1 I1 . 54.75(5) yes
Cu2 3_455 Cu1 I1 . 59.08(5) yes
Cu1 4_555 Cu1 I1 4_555 52.69(5) yes
Cu2 3_455 Cu1 I1 4_555 123.71(6) yes
I1 . Cu1 I1 4_555 107.44(6) yes
Cu1 4_555 Cu1 C2 . 123.4(3) yes
Cu2 3_455 Cu1 C2 . 127.4(3) yes
I1 . Cu1 C2 . 109.2(3) yes
I1 4_555 Cu1 C2 . 108.8(3) yes
Cu1 4_555 Cu1 N2 . 123.4(3) yes
Cu2 3_455 Cu1 N2 . 127.4(3) yes
I1 . Cu1 N2 . 109.2(3) yes
I1 4_555 Cu1 N2 . 108.8(3) yes
Cu1 4_555 Cu1 C3 2_665 116.1(3) yes
Cu2 3_455 Cu1 C3 2_665 52.5(3) yes
I1 . Cu1 C3 2_665 110.5(3) yes
I1 4_555 Cu1 C3 2_665 100.0(3) yes
C2 . Cu1 C3 2_665 119.9(4) yes
Cu1 4_555 Cu1 N3 2_665 116.1(3) yes
Cu2 3_455 Cu1 N3 2_665 52.5(3) yes
I1 . Cu1 N3 2_665 110.5(3) yes
I1 4_555 Cu1 N3 2_665 100.0(3) yes
C2 . Cu1 N3 2_665 119.9(4) yes
N2 . Cu1 C3 2_665 119.9(4) yes
N2 . Cu1 N3 2_665 119.9(4) yes
Cu1 3_545 Cu2 I1 3_545 55.46(5) yes
Cu1 3_545 Cu2 C1 . 120.9(3) yes
I1 3_545 Cu2 C1 . 106.2(3) yes
Cu1 3_545 Cu2 N1 . 120.9(3) yes
I1 3_545 Cu2 N1 . 106.2(3) yes
Cu1 3_545 Cu2 C3 4_655 41.45(14) yes
I1 3_545 Cu2 C3 4_655 96.07(16) yes
C1 . Cu2 C3 4_655 105.3(4) yes
N1 . Cu2 C3 4_655 105.3(4) yes
Cu1 3_545 Cu2 N3 4_655 41.45(14) yes
I1 3_545 Cu2 N3 4_655 96.07(16) yes
C1 . Cu2 N3 4_655 105.3(4) yes
N1 . Cu2 N3 4_655 105.3(4) yes
Cu1 3_545 Cu2 C4 . 101.5(3) yes
I1 3_545 Cu2 C4 . 103.0(3) yes
C1 . Cu2 C4 . 137.0(5) yes
N1 . Cu2 C4 . 137.0(5) yes
C3 4_655 Cu2 C4 . 102.1(4) yes
Cu1 3_545 Cu2 N4 . 101.5(3) yes
I1 3_545 Cu2 N4 . 103.0(3) yes
C1 . Cu2 N4 . 137.0(5) yes
N1 . Cu2 N4 . 137.0(5) yes
C3 4_655 Cu2 N4 . 102.1(4) yes
N3 4_655 Cu2 C4 . 102.1(4) yes
N3 4_655 Cu2 N4 . 102.1(4) yes
Cu1 . I1 Cu1 4_555 72.56(6) yes
Cu1 . I1 Cu2 3_455 65.46(5) yes
Cu1 4_555 I1 Cu2 3_455 107.49(5) yes
Cu2 . C1 C2 . 176.7(10) yes
Cu2 . C1 N2 . 176.7(10) yes
Cu2 . N1 C2 . 176.7(10) yes
Cu2 . N1 N2 . 176.7(10) yes
Cu1 . C2 C1 . 174.4(10) yes
Cu1 . C2 N1 . 174.4(10) yes
Cu1 . N2 C1 . 174.4(10) yes
Cu1 . N2 N1 . 174.4(10) yes
Cu1 2_665 C3 Cu2 4_655 86.0(2) yes
Cu1 2_665 C3 C3 2_665 157.5(12) yes
Cu2 4_655 C3 C3 2_665 116.5(11) yes
Cu1 2_665 C3 N3 2_665 157.5(12) yes
Cu2 4_655 C3 N3 2_665 116.5(11) yes
Cu1 2_665 N3 Cu2 4_655 86.0(2) yes
Cu1 2_665 N3 C3 2_665 157.5(12) yes
Cu2 4_655 N3 C3 2_665 116.5(11) yes
Cu1 2_665 N3 N3 2_665 157.5(12) yes
Cu2 4_655 N3 N3 2_665 116.5(11) yes
Cu2 . C4 C4 5_755 178.9(6) yes
Cu2 . C4 N4 5_755 178.9(6) yes
Cu2 . N4 C4 5_755 178.9(6) yes
Cu2 . N4 N4 5_755 178.9(6) yes

loop_
_geom_bond_atom_site_label_1
_geom_bond_atom_site_label_2
_geom_bond_site_symmetry_2
_geom_bond_distance
_geom_bond_publ_flag
Cu1 Cu1 4_555 3.236(3) yes
Cu1 Cu2 3_455 2.980(2) yes
Cu1 I1 . 2.6983(18) yes
Cu1 I1 4_555 2.7706(19) yes
Cu1 C2 . 1.94(1) yes
Cu1 N2 . 1.94(1) yes
Cu1 C3 2_665 1.977(6) yes
Cu1 N3 2_665 1.977(6) yes
Cu2 I1 3_545 2.810(2) yes
Cu2 C1 . 1.898(11) yes
Cu2 N1 . 1.898(11) yes
Cu2 C3 4_655 2.371(9) yes
Cu2 N3 4_655 2.371(9) yes
Cu2 C4 . 1.91(1) yes
Cu2 N4 . 1.91(1) yes
C1 C2 . 1.165(15) yes
C1 N2 . 1.165(15) yes
N1 C2 . 1.165(15) yes
N1 N2 . 1.165(15) yes
C3 C3 2_665 1.124(9) yes
C3 N3 2_665 1.124(9) yes
N3 N3 2_665 1.124(9) yes
C4 C4 5_755 1.152(19) yes
C4 N4 5_755 1.152(19) yes
N4 N4 5_755 1.152(19) yes
